data_1546028
loop_
_publ_author_name
'Mumme, W.G.'
'Cranswick, L.'
'Chakoumakos, B.'

_publ_section_title
;
 Rietveld crystal structure refinement from high temperature neutron
 powder diffraction data for the polymorphs of dicalcium silicate
;
_journal_name_full
;
Neues Jahrbuch fuer Mineralogie. Abhandlungen (Band-Nr) (1950-)
;
_journal_page_first 171
_journal_page_last 188
_journal_volume 170
_journal_year 1996
_chemical_formula_sum 'Ca2 O4 Si'
_chemical_name_systematic 'alpha dicalcium silicate'
_space_group_IT_number 194
_symmetry_space_group_name_Hall '-P 6c 2c'
_symmetry_space_group_name_H-M 'P 63/m m c'
_cell_angle_alpha 90
_cell_angle_beta 90
_cell_angle_gamma 120
_cell_formula_units_Z 2
_cell_length_a 5.532
_cell_length_b 5.532
_cell_length_c 7.327
_cell_volume 194.187
_citation_journal_id_ASTM NJMIAK
_cod_data_source_file Mumme_NJMIAK_1996_5.cif
_cod_data_source_block Ca2O4Si1_alpha
_cod_original_cell_volume 194.1875
_cod_original_formula_sum 'Ca2 O4 Si1'
_cod_database_code 1546028

loop_
_symmetry_equiv_pos_as_xyz
x,y,z
x-y,x,z+1/2
-y,x-y,z
-x,-y,z+1/2
-x+y,-x,z
y,-x+y,z+1/2
-y,-x,-z+1/2
x-y,-y,-z
x,x-y,-z+1/2
y,x,-z
-x+y,y,-z+1/2
-x,-x+y,-z
-x,-y,-z
-x+y,-x,-z-1/2
y,-x+y,-z
x,y,-z-1/2
x-y,x,-z
-y,x-y,-z-1/2
y,x,z-1/2
-x+y,y,z
-x,-x+y,z-1/2
-y,-x,z
x-y,-y,z-1/2
x,x-y,z

loop_
_atom_site_label
_atom_site_type_symbol
_atom_site_fract_x
_atom_site_fract_y
_atom_site_fract_z
_atom_site_occupancy
_atom_site_U_iso_or_equiv
Si1 Si+4 0.3333 0.6667 0.25 1 0.0
Ca2 Ca+2 0 0 0 1 0.0
O2 O-2 0.1741 0.3482 0.2018 0.333 0.0
Ca1 Ca+2 0.3333 0.6667 0.7373 0.5 0.0
O1 O-2 0.2721 0.5442 0.4595 0.333 0.0
